data_2018920
loop_
_publ_author_name
'Schmidt, Horst'
'Hennings, Erik'
'Z\"urner, Philipp'
'Voigt, Wolfgang'

_publ_section_title
;
 Fe~2~(SO~4~)~3~&#x00B7;H~2~SO~4~&#x00B7;28H~2~O, a low-temperature
 water-rich iron(III) sulfate
;
_journal_coeditor_code OV3022
_journal_issue 4
_journal_name_full 'Acta Crystallographica Section C'
_journal_page_first 330
_journal_page_last 333
_journal_paper_doi 10.1107/S0108270113005969
_journal_volume 69
_journal_year 2013
_chemical_formula_iupac 'Fe2 (S O4)3 , H2 S O4 , 28H2 O'
_chemical_formula_moiety 'H5 O2 +, Fe H12 O6 +, 2(O4 S -), 6(H2 O)'
_chemical_formula_sum 'Fe H29 O22 S2'
_chemical_formula_weight 501.22
_chemical_name_systematic
;
Diiron(III) trisulfate--sulfuric acid--water (1/1/28)
;
_space_group_IT_number 61
_symmetry_cell_setting orthorhombic
_symmetry_space_group_name_Hall '-P 2ac 2ab'
_symmetry_space_group_name_H-M 'P b c a'
_atom_sites_solution_hydrogens geom
_atom_sites_solution_primary direct
_atom_sites_solution_secondary difmap
_audit_creation_method SHELXL97
_cell_angle_alpha 90.00
_cell_angle_beta 90.00
_cell_angle_gamma 90.00
_cell_formula_units_Z 4
_cell_length_a 12.0802(19)
_cell_length_b 12.7630(19)
_cell_length_c 12.832(2)
_cell_measurement_reflns_used 11840
_cell_measurement_temperature 200
_cell_measurement_theta_max 29.61
_cell_measurement_theta_min 2.68
_cell_volume 1978.4(5)
_computing_cell_refinement 'X-AREA (Stoe & Cie, 2001)'
_computing_data_collection 'X-AREA (Stoe & Cie, 2001)'
_computing_data_reduction 'X-RED (Stoe & Cie, 2001)'
_computing_molecular_graphics 'DIAMOND (Brandenburg, 2006)'
_computing_publication_material 'publCIF (Westrip, 2010)'
_computing_structure_refinement 'SHELXL97 (Sheldrick, 2008)'
_computing_structure_solution 'SHELXS97 (Sheldrick, 2008)'
_diffrn_ambient_temperature 200(2)
_diffrn_detector_area_resol_mean 6.67
_diffrn_measured_fraction_theta_full 0.999
_diffrn_measured_fraction_theta_max 0.999
_diffrn_measurement_device '2-circle goniometer'
_diffrn_measurement_device_type 'Stoe IPDS 2'
_diffrn_measurement_method 'rotation method'
_diffrn_radiation_monochromator 'plane graphite'
_diffrn_radiation_type 'Mo K\a'
_diffrn_radiation_wavelength 0.71073
_diffrn_reflns_av_R_equivalents 0.1467
_diffrn_reflns_limit_h_max 14
_diffrn_reflns_limit_h_min -14
_diffrn_reflns_limit_k_max 15
_diffrn_reflns_limit_k_min -15
_diffrn_reflns_limit_l_max 15
_diffrn_reflns_limit_l_min -15
_diffrn_reflns_number 17528
_diffrn_reflns_theta_full 24.98
_diffrn_reflns_theta_max 24.98
_diffrn_reflns_theta_min 1.59
_exptl_absorpt_coefficient_mu 1.07
_exptl_absorpt_correction_T_max 0.8858
_exptl_absorpt_correction_T_min 0.7070
_exptl_absorpt_correction_type integration
_exptl_absorpt_process_details '(Coppens, 1970)'
_exptl_crystal_colour violet
_exptl_crystal_density_diffrn 1.683
_exptl_crystal_density_method 'not measured'
_exptl_crystal_description plate
_exptl_crystal_F_000 1052
_exptl_crystal_size_max 0.45
_exptl_crystal_size_mid 0.2
_exptl_crystal_size_min 0.08
_refine_diff_density_max 0.450
_refine_diff_density_min -0.682
_refine_ls_extinction_method none
_refine_ls_goodness_of_fit_ref 1.014
_refine_ls_hydrogen_treatment refall
_refine_ls_matrix_type full
_refine_ls_number_parameters 180
_refine_ls_number_reflns 1737
_refine_ls_number_restraints 12
_refine_ls_restrained_S_all 1.011
_refine_ls_R_factor_all 0.0469
_refine_ls_R_factor_gt 0.0348
_refine_ls_shift/su_max 0.000
_refine_ls_shift/su_mean 0.000
_refine_ls_structure_factor_coef Fsqd
_refine_ls_weighting_details 'calc w = 1/[\s^2^(Fo^2^)+(0.0602P)^2^+0.0200P] where P=(Fo^2^+2Fc^2^)/3'
_refine_ls_weighting_scheme calc
_refine_ls_wR_factor_gt 0.0831
_refine_ls_wR_factor_ref 0.0875
_reflns_number_gt 1385
_reflns_number_total 1737
_reflns_threshold_expression I>2\s(I)
_cod_data_source_file ov3022.cif
_cod_data_source_block I_200K
_cod_original_cell_volume 1978.5(5)
_cod_database_code 2018920
_cod_database_fobs_code 2018920

loop_
_symmetry_equiv_pos_as_xyz
'x, y, z'
'-x+1/2, -y, z+1/2'
'x+1/2, -y+1/2, -z'
'-x, y+1/2, -z+1/2'
'-x, -y, -z'
'x-1/2, y, -z-1/2'
'-x-1/2, y-1/2, z'
'x, -y-1/2, z-1/2'

loop_
_atom_site_type_symbol
_atom_site_label
_atom_site_fract_x
_atom_site_fract_y
_atom_site_fract_z
_atom_site_U_iso_or_equiv
_atom_site_adp_type
_atom_site_calc_flag
_atom_site_refinement_flags
_atom_site_occupancy
_atom_site_symmetry_multiplicity
Fe Fe1 0.5000 0.0000 0.5000 0.01046(17) Uani d S 1 2
S S1 0.81319(5) 0.19418(5) 0.69455(5) 0.01312(19) Uani d . 1 1
O O1 0.48873(16) 0.15490(15) 0.48543(16) 0.0153(4) Uani d D 1 1
H H1A 0.429(2) 0.180(3) 0.468(4) 0.053(13) Uiso d D 1 1
H H1B 0.5429(19) 0.190(2) 0.478(2) 0.008(7) Uiso d D 1 1
O O2 0.48350(17) 0.01322(15) 0.65377(15) 0.0168(4) Uani d D 1 1
H H2A 0.477(4) -0.040(2) 0.688(3) 0.053(13) Uiso d D 1 1
H H2B 0.465(4) 0.066(2) 0.684(3) 0.045(12) Uiso d D 1 1
O O3 0.66400(17) 0.01340(16) 0.51529(16) 0.0163(4) Uani d D 1 1
H H3A 0.690(3) 0.036(3) 0.569(2) 0.049(13) Uiso d D 1 1
H H3B 0.706(3) 0.023(3) 0.466(2) 0.033(11) Uiso d D 1 1
O O4 0.75267(19) 0.09480(17) 0.69001(16) 0.0257(5) Uani d . 1 1
O O5 0.82066(16) 0.24043(17) 0.58989(16) 0.0248(5) Uani d . 1 1
O O6 0.75378(19) 0.26804(16) 0.76383(17) 0.0281(5) Uani d . 1 1
O O7 0.92547(17) 0.17857(15) 0.73607(17) 0.0227(5) Uani d . 1 1
O O8 0.80022(19) 0.03375(18) 0.35666(17) 0.0247(5) Uani d D 1 1
H H8A 0.785(3) -0.004(3) 0.309(2) 0.038(12) Uiso d D 1 1
H H8B 0.791(4) 0.090(2) 0.330(3) 0.053(14) Uiso d D 1 1
O O9 0.55072(19) 0.34947(16) 0.72097(16) 0.0203(5) Uani d D 1 1
H H9A 0.613(2) 0.326(3) 0.728(4) 0.046(13) Uiso d D 1 1
H H9B 0.510(3) 0.301(3) 0.731(4) 0.056(14) Uiso d D 1 1
O O10 0.66128(17) 0.27876(17) 0.45181(17) 0.0219(5) Uani d D 1 1
H H10A 0.714(2) 0.263(3) 0.489(3) 0.027(10) Uiso d D 1 1
H H10B 0.688(4) 0.273(3) 0.394(2) 0.052(13) Uiso d D 1 1
O O11A 0.5730(3) 0.4492(3) 0.5411(3) 0.0298(7) Uani d P 0.80 1
H H11C 0.5000 0.5000 0.5000 0.036 Uiso d S 1 2
O O11B 0.5161(16) 0.4097(13) 0.5195(11) 0.038(3) Uani d P 0.20 1
H H11B 0.540(6) 0.415(5) 0.590(5) 0.085(19) Uiso d . 1 1
H H11A 0.599(5) 0.398(4) 0.495(4) 0.069(16) Uiso d . 1 1

loop_
_atom_site_aniso_label
_atom_site_aniso_U_11
_atom_site_aniso_U_22
_atom_site_aniso_U_33
_atom_site_aniso_U_12
_atom_site_aniso_U_13
_atom_site_aniso_U_23
Fe1 0.0119(3) 0.0092(3) 0.0102(3) 0.0008(2) -0.0001(2) -0.0004(2)
S1 0.0150(3) 0.0121(3) 0.0122(3) -0.0027(3) -0.0024(3) 0.0027(2)
O1 0.0112(10) 0.0120(9) 0.0228(11) -0.0020(8) -0.0018(8) 0.0018(8)
O2 0.0260(11) 0.0130(10) 0.0113(10) 0.0015(9) 0.0034(8) -0.0005(8)
O3 0.0134(10) 0.0224(10) 0.0131(11) 0.0000(8) 0.0007(8) -0.0024(9)
O4 0.0388(12) 0.0207(11) 0.0175(10) -0.0174(9) -0.0040(10) 0.0023(8)
O5 0.0205(10) 0.0355(12) 0.0184(11) -0.0082(9) -0.0039(9) 0.0152(9)
O6 0.0326(12) 0.0244(11) 0.0273(12) 0.0044(9) 0.0039(10) -0.0080(10)
O7 0.0194(11) 0.0176(9) 0.0311(12) -0.0016(8) -0.0106(9) 0.0067(9)
O8 0.0316(12) 0.0233(12) 0.0191(12) -0.0039(10) 0.0032(10) -0.0026(10)
O9 0.0252(12) 0.0168(10) 0.0189(11) 0.0004(9) 0.0029(9) -0.0010(8)
O10 0.0193(11) 0.0243(11) 0.0223(12) -0.0012(8) -0.0050(10) 0.0035(10)
O11A 0.0360(19) 0.0309(18) 0.0226(17) 0.0060(16) 0.0056(16) 0.0042(15)
O11B 0.051(10) 0.037(8) 0.027(8) 0.023(8) 0.013(7) 0.011(6)

loop_
_atom_type_symbol
_atom_type_description
_atom_type_scat_dispersion_real
_atom_type_scat_dispersion_imag
_atom_type_scat_source
Fe Fe 0.3463 0.8444 'International Tables Vol C Tables 4.2.6.8 and 6.1.1.4'
S S 0.1246 0.1234 'International Tables Vol C Tables 4.2.6.8 and 6.1.1.4'
O O 0.0106 0.0060 'International Tables Vol C Tables 4.2.6.8 and 6.1.1.4'
H H 0.0000 0.0000 'International Tables Vol C Tables 4.2.6.8 and 6.1.1.4'

loop_
_geom_angle_atom_site_label_1
_geom_angle_atom_site_label_2
_geom_angle_atom_site_label_3
_geom_angle_site_symmetry_1
_geom_angle_site_symmetry_3
_geom_angle
O1 Fe1 O1 . 5_656 180.0
O1 Fe1 O2 . 5_656 89.88(8)
O1 Fe1 O2 5_656 5_656 90.12(8)
O1 Fe1 O2 . . 90.12(8)
O1 Fe1 O2 5_656 . 89.88(8)
O2 Fe1 O2 5_656 . 180.0
O1 Fe1 O3 . 5_656 90.46(8)
O1 Fe1 O3 5_656 5_656 89.54(8)
O2 Fe1 O3 5_656 5_656 89.70(8)
O2 Fe1 O3 . 5_656 90.30(8)
O1 Fe1 O3 . . 89.54(8)
O1 Fe1 O3 5_656 . 90.46(8)
O2 Fe1 O3 5_656 . 90.30(8)
O2 Fe1 O3 . . 89.70(8)
O3 Fe1 O3 5_656 . 180.0
O4 S1 O5 . . 110.00(12)
O4 S1 O7 . . 110.94(12)
O5 S1 O7 . . 109.20(12)
O4 S1 O6 . . 109.45(13)
O5 S1 O6 . . 108.82(13)
O7 S1 O6 . . 108.40(13)

loop_
_geom_bond_atom_site_label_1
_geom_bond_atom_site_label_2
_geom_bond_site_symmetry_2
_geom_bond_distance
Fe1 O1 . 1.9905(19)
Fe1 O1 5_656 1.9905(19)
Fe1 O2 5_656 1.990(2)
Fe1 O2 . 1.990(2)
Fe1 O3 5_656 1.998(2)
Fe1 O3 . 1.998(2)
S1 O4 . 1.465(2)
S1 O5 . 1.470(2)
S1 O7 . 1.471(2)
S1 O6 . 1.481(2)
O11A O11B . 0.90(2)
